data_1573166
loop_
_publ_author_name
'Ghadwal, Rajendra S.'
'Merschel, Arne'
'Heda, Shkelqim'
'Vishnevskiy, Yury V.'
'Neumann, Beate'
'Stammler, Georg'

_publ_section_title
;
 Annulated Carbocyclic Gallylene and Bis-Gallylene with Two-Coordinated
 Ga(I) Atoms
;
_journal_name_full 'Chemical Science'
_journal_paper_doi 10.1039/D4SC06782G
_journal_year 2024
_chemical_formula_moiety 'C76 H78 F10 Ga2 N6, 2[C6H5F]'
_chemical_formula_sum 'C88 H88 F12 Ga2 N6'
_chemical_formula_weight 1597.08
_space_group_crystal_system monoclinic
_space_group_IT_number 15
_space_group_name_Hall '-C 2yc'
_space_group_name_H-M_alt 'C 1 2/c 1'
_atom_sites_solution_hydrogens geom
_atom_sites_solution_primary dual
_audit_creation_date 2024-08-21
_audit_creation_method
;
Olex2 1.5-alpha
(compiled 2024.02.16 svn.r378c4104 for OlexSys, GUI svn.r6928)
;
_audit_update_record
;
2024-08-22 deposited with the CCDC.	2024-11-14 downloaded from the CCDC.
;
_cell_angle_alpha 90
_cell_angle_beta 91.377(2)
_cell_angle_gamma 90
_cell_formula_units_Z 4
_cell_length_a 21.1589(5)
_cell_length_b 19.2641(4)
_cell_length_c 19.4975(4)
_cell_measurement_reflns_used 62759
_cell_measurement_temperature 100.00(10)
_cell_measurement_theta_max 32.5570
_cell_measurement_theta_min 3.6740
_cell_volume 7945.0(3)
_computing_cell_refinement 'CrysAlisPro 1.171.43.131a (Rigaku OD, 2024)'
_computing_data_collection 'CrysAlisPro system (CCD 43.131a 64-bit (release 19-07-2024))'
_computing_data_reduction 'CrysAlisPro 1.171.43.131a (Rigaku OD, 2024)'
_computing_molecular_graphics 'Olex2 1.5-alpha (Dolomanov et al., 2009)'
_computing_publication_material 'Olex2 1.5-alpha (Dolomanov et al., 2009)'
_computing_structure_refinement 'SHELXL 2018/3 (Sheldrick, 2015)'
_computing_structure_solution 'SHELXT  (Sheldrick, 2015)'
_diffrn_ambient_environment N~2~
_diffrn_ambient_temperature 100.00(10)
_diffrn_detector 'CCD plate'
_diffrn_detector_area_resol_mean 5.1773
_diffrn_detector_type Atlas
_diffrn_measured_fraction_theta_full 0.997
_diffrn_measured_fraction_theta_max 0.998
_diffrn_measurement_details
;
List of Runs (angles in degrees, time in seconds):

  # Type    Start    End  Width  t~exp~   \w     \q     \k     \f   Frames
#--------------------------------------------------------------------------
  1  \w    -57.00  21.00   1.00   22.50    --  -18.08  94.00-177.00   78
  2  \w    -21.00  57.00   1.00   22.50    --   18.24 -94.00  72.00   78
  3  \w    -91.00  10.00   1.00   22.50    --  -18.08 -57.00 150.00  101
  4  \w    -87.00 -16.00   1.00   22.50    --  -18.08 145.00 -84.98   71
  5  \w    -43.00  56.00   1.00   22.50    --  -18.08  38.00-180.00   99
  6  \w    -43.00  56.00   1.00   22.50    --  -18.08  38.00-180.00   99
  7  \w    -92.00   6.00   1.00   22.50    --  -18.08 -38.00-120.00   98
  8  \w    -91.00  10.00   1.00   22.50    --  -18.08 -57.00  30.00  101
  9  \w    -87.00 -16.00   1.00   22.50    --  -18.08 145.00  64.73   71
 10  \w    -87.00 -16.00   1.00   22.50    --  -18.08 145.00  64.73   71
 11  \w    -14.00  42.00   1.00   22.50    --   18.24  77.00  30.00   56
 12  \w    -42.00  51.00   1.00   22.50    --   18.24 -77.00 -60.00   93
 13  \w   -107.00 -39.00   1.00   22.50    --  -18.08-178.00 -90.00   68
 14  \w     -6.00  65.00   1.00   22.50    --   18.24  38.00-120.00   71
;
_diffrn_measurement_device 'four-circle diffractometer'
_diffrn_measurement_device_type 'SuperNova, Single source at offset/far, Atlas'
_diffrn_measurement_method '\w scans'
_diffrn_orient_matrix_type 'CrysAlisPro convention (1999,Acta A55,543-557)'
_diffrn_orient_matrix_UB_11 0.0189077000
_diffrn_orient_matrix_UB_12 -0.0209092000
_diffrn_orient_matrix_UB_13 -0.0213099000
_diffrn_orient_matrix_UB_21 -0.0247936000
_diffrn_orient_matrix_UB_22 -0.0010213000
_diffrn_orient_matrix_UB_23 -0.0251400000
_diffrn_orient_matrix_UB_31 0.0123127000
_diffrn_orient_matrix_UB_32 0.0303009000
_diffrn_orient_matrix_UB_33 -0.0154238000
_diffrn_radiation_monochromator mirror
_diffrn_radiation_probe x-ray
_diffrn_radiation_type 'Mo K\a'
_diffrn_radiation_wavelength 0.71073
_diffrn_reflns_av_R_equivalents 0.1053
_diffrn_reflns_av_unetI/netI 0.0387
_diffrn_reflns_Laue_measured_fraction_full 0.997
_diffrn_reflns_Laue_measured_fraction_max 0.998
_diffrn_reflns_limit_h_max 29
_diffrn_reflns_limit_h_min -29
_diffrn_reflns_limit_k_max 27
_diffrn_reflns_limit_k_min -27
_diffrn_reflns_limit_l_max 27
_diffrn_reflns_limit_l_min -27
_diffrn_reflns_number 139259
_diffrn_reflns_point_group_measured_fraction_full 0.997
_diffrn_reflns_point_group_measured_fraction_max 0.998
_diffrn_reflns_theta_full 25.242
_diffrn_reflns_theta_max 30.080
_diffrn_reflns_theta_min 3.272
_diffrn_source 'micro-focus sealed X-ray tube'
_diffrn_source_type 'SuperNova (Mo) X-ray Source'
_exptl_absorpt_coefficient_mu 0.755
_exptl_absorpt_correction_T_max 1.000
_exptl_absorpt_correction_T_min 0.471
_exptl_absorpt_correction_type gaussian
_exptl_absorpt_process_details
;
CrysAlisPro 1.171.43.131a (Rigaku Oxford Diffraction, 2024)
Numerical absorption correction based on gaussian integration over
a multifaceted crystal model
Empirical absorption correction using spherical harmonics,
implemented in SCALE3 ABSPACK scaling algorithm.
;
_exptl_crystal_colour 'clear colourless'
_exptl_crystal_colour_lustre clear
_exptl_crystal_colour_primary colourless
_exptl_crystal_density_diffrn 1.335
_exptl_crystal_description block
_exptl_crystal_F_000 3312
_exptl_crystal_size_max 0.39
_exptl_crystal_size_mid 0.26
_exptl_crystal_size_min 0.13
_refine_diff_density_max 0.535
_refine_diff_density_min -0.919
_refine_diff_density_rms 0.108
_refine_ls_extinction_method none
_refine_ls_goodness_of_fit_ref 1.174
_refine_ls_hydrogen_treatment constr
_refine_ls_matrix_type full
_refine_ls_number_parameters 524
_refine_ls_number_reflns 11652
_refine_ls_number_restraints 474
_refine_ls_restrained_S_all 1.163
_refine_ls_R_factor_all 0.0712
_refine_ls_R_factor_gt 0.0675
_refine_ls_shift/su_max 0.001
_refine_ls_shift/su_mean 0.000
_refine_ls_structure_factor_coef Fsqd
_refine_ls_weighting_details 'w=1/[\s^2^(Fo^2^)+(0.0293P)^2^+60.5113P] where P=(Fo^2^+2Fc^2^)/3'
_refine_ls_weighting_scheme calc
_refine_ls_wR_factor_gt 0.1644
_refine_ls_wR_factor_ref 0.1664
_reflns_Friedel_coverage 0.000
_reflns_number_gt 10743
_reflns_number_total 11652
_reflns_threshold_expression 'I > 2\s(I)'
_cod_data_source_file d4sc06782g2.cif
_cod_data_source_block 10-C5NF4
_cod_database_code 1573166
_shelx_shelxl_version_number 2018/3
_chemical_oxdiff_formula 'C76 H78 F10 Ga2 N6'
_shelx_space_group_comment
;
The symmetry employed for this shelxl refinement is uniquely defined
by the following loop, which should always be used as a source of
symmetry information in preference to the above space-group names.
They are only intended as comments.
;
_shelx_estimated_absorpt_t_max 0.908
_shelx_estimated_absorpt_t_min 0.757
_olex2_refinement_description
;
1. Fixed Uiso
 At 1.2 times of:
  All C(H) groups, All C(H,H) groups
 At 1.5 times of:
  All C(H,H,H) groups
2. Restrained distances
 F2A-C35A \\sim F2B-C35B
 with sigma of 0.02
 F3A-C36A \\sim F3B-C36B
 with sigma of 0.02
 F4A-C37A \\sim F4B-C37B
 with sigma of 0.02
 F5A-C38A \\sim F5B-C38B
 with sigma of 0.02
 C34-C35A \\sim C34-C35B
 with sigma of 0.02
 C34-C38A \\sim C34-C38B
 with sigma of 0.02
 C35A-C36A \\sim C35B-C36B
 with sigma of 0.02
 C36A-N3 \\sim C36B-N3
 with sigma of 0.02
 C37A-C38A \\sim C37B-C38B
 with sigma of 0.02
 C37A-N3 \\sim C37B-N3
 with sigma of 0.02
 F2A-C34 \\sim F2B-C34
 with sigma of 0.04
 F2A-C36A \\sim F2B-C36B
 with sigma of 0.04
 F3A-C35A \\sim F3B-C35B
 with sigma of 0.04
 F3A-N3 \\sim F3B-N3
 with sigma of 0.04
 F4A-C38A \\sim F4B-C38B
 with sigma of 0.04
 F4A-N3 \\sim F4B-N3
 with sigma of 0.04
 F5A-C34 \\sim F5B-C34
 with sigma of 0.04
 F5A-C37A \\sim F5B-C37B
 with sigma of 0.04
 C34-C36A \\sim C34-C36B
 with sigma of 0.04
 C34-C37A \\sim C34-C37B
 with sigma of 0.04
 C35A-N3 \\sim C35B-N3
 with sigma of 0.04
 C38A-N3 \\sim C38B-N3
 with sigma of 0.04
3. Restrained planarity
 F2B, F3B, F4B, F5B, N3, C34, C35B, C36B, C37B, C38B
 with sigma of 0.1
 F2A, F3A, F4A, F5A, N3, C34, C35A, C36A, C37A, C38A
 with sigma of 0.1
4. Uiso/Uaniso restraints and constraints
C25 \\sim C26A \\sim C26B \\sim C27A \\sim C27B: within 2A with sigma of 0.01
and sigma for terminal atoms of 0.02 within 2A
F2A \\sim F2B \\sim F3A \\sim F3B \\sim F4A \\sim F4B \\sim F5A \\sim F5B \\sim
N3 \\sim C34 \\sim C35A \\sim C35B \\sim C36A \\sim C36B \\sim C37A \\sim C37B
\\sim C38A \\sim C38B: within 2A with sigma of 0.01 and sigma for terminal
atoms of 0.02 within 2A
5. Rigid body (RIGU) restrains
 C25, C26A, C26B, C27A, C27B
 with sigma for 1-2 distances of 0.01 and sigma for 1-3 distances of 0.01
 F2A, F2B, F3A, F3B, F4A, F4B, F5A, F5B, N3, C34, C35A, C35B, C36A, C36B, C37A,
  C37B, C38A, C38B
 with sigma for 1-2 distances of 0.01 and sigma for 1-3 distances of 0.01
6. Others
 Sof(H25A)=Sof(C26B)=Sof(H26D)=Sof(H26E)=Sof(H26F)=Sof(C27B)=Sof(H27D)=
 Sof(H27E)=Sof(H27F)=1-FVAR(1)
 Sof(H25)=Sof(C26A)=Sof(H26A)=Sof(H26B)=Sof(H26C)=Sof(C27A)=Sof(H27A)=
 Sof(H27B)=Sof(H27C)=FVAR(1)
 Sof(F2B)=Sof(F3B)=Sof(F4B)=Sof(F5B)=Sof(C35B)=Sof(C36B)=Sof(C37B)=Sof(C38B)=1-
 FVAR(2)
 Sof(F2A)=Sof(F3A)=Sof(F4A)=Sof(F5A)=Sof(C35A)=Sof(C36A)=Sof(C37A)=Sof(C38A)=
 FVAR(2)
7.a Ternary CH refined with riding coordinates:
 C10(H10), C13(H13), C22(H22), C25(H25), C25(H25A)
7.b Me refined with riding coordinates:
 C26B(H26D,H26E,H26F), C27B(H27D,H27E,H27F)
7.c Aromatic/amide H refined with riding coordinates:
 C6(H6), C7(H7), C8(H8), C18(H18), C19(H19), C20(H20), C29(H29), C30(H30),
 C31(H31), C32(H32), C33(H33)
7.d Idealised Me refined as rotating group:
 C11(H11A,H11B,H11C), C12(H12A,H12B,H12C), C14(H14A,H14B,H14C), C15(H15A,H15B,
 H15C), C23(H23A,H23B,H23C), C24(H24A,H24B,H24C), C26A(H26A,H26B,H26C),
 C27A(H27A,H27B,H27C)
;
_smtbx_masks_void_probe_radius 1.2
_smtbx_masks_void_truncation_radius 1.2
_olex2_date_sample_data_collection 2024-08-19
_olex2_submission_special_instructions 'No special instructions were received'
_oxdiff_exptl_absorpt_empirical_details
;
Empirical correction (ABSPACK) includes:
- Absorption correction using spherical harmonics
- Frame scaling
- Detector area scaling
;
_oxdiff_exptl_absorpt_empirical_full_max 1.195
_oxdiff_exptl_absorpt_empirical_full_min 0.846

loop_
_space_group_symop_operation_xyz
'x, y, z'
'-x, y, -z+1/2'
'x+1/2, y+1/2, z'
'-x+1/2, y+1/2, -z+1/2'
'-x, -y, -z'
'x, -y, z-1/2'
'-x+1/2, -y+1/2, -z'
'x+1/2, -y+1/2, z-1/2'

loop_
_atom_site_label
_atom_site_type_symbol
_atom_site_fract_x
_atom_site_fract_y
_atom_site_fract_z
_atom_site_U_iso_or_equiv
_atom_site_adp_type
_atom_site_occupancy
_atom_site_site_symmetry_order
_atom_site_calc_flag
_atom_site_refinement_flags_posn
_atom_site_refinement_flags_adp
_atom_site_refinement_flags_occupancy
_atom_site_disorder_assembly
_atom_site_disorder_group
Ga1 Ga 0.70439(2) 0.18685(2) 0.44548(2) 0.01325(8) Uani 1 1 d . . . . .
F1 F 0.72473(9) 0.10778(9) 0.40296(9) 0.0208(4) Uani 1 1 d . . . . .
F2A F 0.5958(5) 0.1112(6) 0.3457(6) 0.0307(16) Uani 0.58(3) 1 d D U P A 1
F2B F 0.5918(7) 0.0993(6) 0.3639(9) 0.029(2) Uani 0.42(3) 1 d D U P A 2
F3A F 0.4738(6) 0.1426(6) 0.3267(6) 0.0267(14) Uani 0.58(3) 1 d D U P A 1
F3B F 0.4705(8) 0.1334(8) 0.3425(8) 0.032(2) Uani 0.42(3) 1 d D U P A 2
F4A F 0.4901(5) 0.3229(6) 0.4778(8) 0.079(3) Uani 0.58(3) 1 d D U P A 1
F4B F 0.4908(7) 0.3354(7) 0.4524(10) 0.074(3) Uani 0.42(3) 1 d D U P A 2
F5A F 0.6116(6) 0.2989(6) 0.5023(7) 0.044(2) Uani 0.58(3) 1 d D U P A 1
F5B F 0.6171(7) 0.3121(8) 0.4805(10) 0.045(3) Uani 0.42(3) 1 d D U P A 2
N1 N 0.76199(11) 0.28860(12) 0.34465(12) 0.0145(4) Uani 1 1 d . . . . .
N2 N 0.80011(11) 0.37156(12) 0.40856(12) 0.0137(4) Uani 1 1 d . . . . .
N3 N 0.48228(15) 0.23273(18) 0.39995(18) 0.0366(7) Uani 1 1 d D U . . .
C1 C 0.78953(13) 0.35203(14) 0.34278(14) 0.0148(5) Uani 1 1 d . . . . .
C2 C 0.75461(13) 0.26732(15) 0.41322(14) 0.0150(5) Uani 1 1 d . . . . .
C3 C 0.77958(13) 0.31965(14) 0.45335(14) 0.0154(5) Uani 1 1 d . . . . .
C4 C 0.74467(15) 0.24673(16) 0.28567(15) 0.0197(6) Uani 1 1 d . . . . .
C5 C 0.78132(18) 0.18731(17) 0.27377(16) 0.0257(7) Uani 1 1 d . . . . .
C6 C 0.7632(3) 0.1479(2) 0.2159(2) 0.0458(12) Uani 1 1 d . . . . .
H6 H 0.786854 0.107539 0.205312 0.055 Uiso 1 1 calc R U . . .
C7 C 0.7132(3) 0.1656(2) 0.1747(2) 0.0570(15) Uani 1 1 d . . . . .
H7 H 0.702411 0.137154 0.136373 0.068 Uiso 1 1 calc R U . . .
C8 C 0.6778(3) 0.2242(2) 0.1876(2) 0.0447(11) Uani 1 1 d . . . . .
H8 H 0.642787 0.235692 0.158349 0.054 Uiso 1 1 calc R U . . .
C9 C 0.69333(17) 0.26681(17) 0.24375(16) 0.0252(7) Uani 1 1 d . . . . .
C10 C 0.83724(19) 0.16607(18) 0.31960(19) 0.0296(7) Uani 1 1 d . . . . .
H10 H 0.824956 0.174960 0.368026 0.036 Uiso 1 1 calc R U . . .
C11 C 0.8966(2) 0.2088(2) 0.3071(3) 0.0433(10) Uani 1 1 d . . . . .
H11A H 0.910246 0.201344 0.259967 0.065 Uiso 1 1 calc R U . . .
H11B H 0.930299 0.194389 0.339334 0.065 Uiso 1 1 calc R U . . .
H11C H 0.887306 0.258142 0.313850 0.065 Uiso 1 1 calc R U . . .
C12 C 0.8535(2) 0.0893(2) 0.3145(3) 0.0449(11) Uani 1 1 d . . . . .
H12A H 0.871494 0.079816 0.269612 0.067 Uiso 1 1 calc R U . . .
H12B H 0.815106 0.061593 0.319818 0.067 Uiso 1 1 calc R U . . .
H12C H 0.884394 0.077148 0.350782 0.067 Uiso 1 1 calc R U . . .
C13 C 0.65451(17) 0.33154(19) 0.25500(18) 0.0271(7) Uani 1 1 d . . . . .
H13 H 0.671720 0.355328 0.297039 0.033 Uiso 1 1 calc R U . . .
C14 C 0.6581(2) 0.3826(2) 0.1950(2) 0.0375(9) Uani 1 1 d . . . . .
H14A H 0.702422 0.393411 0.186374 0.056 Uiso 1 1 calc R U . . .
H14B H 0.635503 0.425297 0.206394 0.056 Uiso 1 1 calc R U . . .
H14C H 0.638568 0.361599 0.153890 0.056 Uiso 1 1 calc R U . . .
C15 C 0.5852(2) 0.3141(3) 0.2669(3) 0.0482(12) Uani 1 1 d . . . . .
H15A H 0.566401 0.293812 0.225040 0.072 Uiso 1 1 calc R U . . .
H15B H 0.562298 0.356532 0.278570 0.072 Uiso 1 1 calc R U . . .
H15C H 0.582409 0.280733 0.304630 0.072 Uiso 1 1 calc R U . . .
C16 C 0.82556(14) 0.43786(15) 0.43062(14) 0.0159(5) Uani 1 1 d . . . . .
C17 C 0.78411(15) 0.48573(16) 0.46019(15) 0.0193(5) Uani 1 1 d . . . . .
C18 C 0.80936(18) 0.55017(17) 0.47858(17) 0.0253(6) Uani 1 1 d . . . . .
H18 H 0.783038 0.583832 0.499168 0.030 Uiso 1 1 calc R U . . .
C19 C 0.87200(18) 0.56590(18) 0.46739(18) 0.0292(7) Uani 1 1 d . . . . .
H19 H 0.887937 0.610481 0.479404 0.035 Uiso 1 1 calc R U . . .
C20 C 0.91137(17) 0.51774(19) 0.43908(18) 0.0283(7) Uani 1 1 d . . . . .
H20 H 0.954286 0.529516 0.431804 0.034 Uiso 1 1 calc R U . . .
C21 C 0.88954(15) 0.45167(17) 0.42075(15) 0.0209(6) Uani 1 1 d . . . . .
C22 C 0.71475(15) 0.47005(17) 0.47077(16) 0.0217(6) Uani 1 1 d . . . . .
H22 H 0.711351 0.419741 0.482763 0.026 Uiso 1 1 calc R U . . .
C23 C 0.67485(18) 0.4821(2) 0.4045(2) 0.0338(8) Uani 1 1 d . . . . .
H23A H 0.677330 0.531046 0.391262 0.051 Uiso 1 1 calc R U . . .
H23B H 0.630716 0.469719 0.412586 0.051 Uiso 1 1 calc R U . . .
H23C H 0.691168 0.453066 0.367632 0.051 Uiso 1 1 calc R U . . .
C24 C 0.68679(19) 0.5116(2) 0.5296(2) 0.0352(8) Uani 1 1 d . . . . .
H24A H 0.713295 0.505537 0.571101 0.053 Uiso 1 1 calc R U . . .
H24B H 0.643944 0.494883 0.538224 0.053 Uiso 1 1 calc R U . . .
H24C H 0.685203 0.560840 0.517241 0.053 Uiso 1 1 calc R U . . .
C25 C 0.93513(15) 0.3996(2) 0.39077(17) 0.0264(7) Uani 1 1 d . U . . .
H25 H 0.910992 0.355964 0.381025 0.032 Uiso 0.894(8) 1 calc R U P B 1
H25A H 0.913050 0.374785 0.352065 0.032 Uiso 0.106(8) 1 calc R U P B 2
C26A C 0.9888(2) 0.3818(3) 0.4423(2) 0.0329(10) Uani 0.894(8) 1 d . U P B 1
H26A H 1.015709 0.422661 0.449624 0.049 Uiso 0.894(8) 1 calc R U P B 1
H26B H 1.014179 0.343725 0.424058 0.049 Uiso 0.894(8) 1 calc R U P B 1
H26C H 0.970822 0.367583 0.485926 0.049 Uiso 0.894(8) 1 calc R U P B 1
C26B C 0.9627(18) 0.350(2) 0.4354(18) 0.033(6) Uani 0.106(8) 1 d . U P B 2
H26D H 0.990922 0.319615 0.409533 0.049 Uiso 0.106(8) 1 calc R U P B 2
H26E H 0.986935 0.373245 0.471963 0.049 Uiso 0.106(8) 1 calc R U P B 2
H26F H 0.929340 0.321529 0.455570 0.049 Uiso 0.106(8) 1 calc R U P B 2
C27A C 0.9631(2) 0.4234(3) 0.3245(2) 0.0448(13) Uani 0.894(8) 1 d . U P B 1
H27A H 0.929321 0.429517 0.289788 0.067 Uiso 0.894(8) 1 calc R U P B 1
H27B H 0.993148 0.388452 0.308646 0.067 Uiso 0.894(8) 1 calc R U P B 1
H27C H 0.985172 0.467583 0.331875 0.067 Uiso 0.894(8) 1 calc R U P B 1
C27B C 0.9959(16) 0.450(2) 0.357(2) 0.036(6) Uani 0.106(8) 1 d . U P B 2
H27D H 0.977674 0.485126 0.326001 0.055 Uiso 0.106(8) 1 calc R U P B 2
H27E H 1.019199 0.473206 0.394676 0.055 Uiso 0.106(8) 1 calc R U P B 2
H27F H 1.024705 0.420225 0.331882 0.055 Uiso 0.106(8) 1 calc R U P B 2
C28 C 0.80586(14) 0.39113(15) 0.28040(14) 0.0168(5) Uani 1 1 d . . . . .
C29 C 0.79876(15) 0.46330(16) 0.27733(16) 0.0205(6) Uani 1 1 d . . . . .
H29 H 0.783522 0.487706 0.315902 0.025 Uiso 1 1 calc R U . . .
C30 C 0.81383(17) 0.49954(17) 0.21830(16) 0.0242(6) Uani 1 1 d . . . . .
H30 H 0.809234 0.548579 0.216770 0.029 Uiso 1 1 calc R U . . .
C31 C 0.83570(18) 0.46388(18) 0.16131(16) 0.0262(7) Uani 1 1 d . . . . .
H31 H 0.844841 0.488478 0.120496 0.031 Uiso 1 1 calc R U . . .
C32 C 0.84409(18) 0.39278(18) 0.16418(16) 0.0272(7) Uani 1 1 d . . . . .
H32 H 0.860247 0.368782 0.125814 0.033 Uiso 1 1 calc R U . . .
C33 C 0.82892(16) 0.35626(16) 0.22309(15) 0.0216(6) Uani 1 1 d . . . . .
H33 H 0.834241 0.307309 0.224486 0.026 Uiso 1 1 calc R U . . .
C34 C 0.61150(14) 0.20345(15) 0.42474(15) 0.0188(5) Uani 1 1 d D U . . .
C35A C 0.5728(4) 0.1651(5) 0.3809(4) 0.0197(14) Uani 0.58(3) 1 d D U P A 1
C35B C 0.5713(6) 0.1600(6) 0.3883(6) 0.0207(18) Uani 0.42(3) 1 d D U P A 2
C36A C 0.5093(4) 0.1806(4) 0.3703(4) 0.0240(14) Uani 0.58(3) 1 d D U P A 1
C36B C 0.5083(6) 0.1770(6) 0.3769(6) 0.0253(19) Uani 0.42(3) 1 d D U P A 2
C37A C 0.5168(5) 0.2687(5) 0.4448(6) 0.0425(17) Uani 0.58(3) 1 d D U P A 1
C37B C 0.5197(6) 0.2767(7) 0.4316(7) 0.043(2) Uani 0.42(3) 1 d D U P A 2
C38A C 0.5806(5) 0.2565(5) 0.4573(5) 0.0322(16) Uani 0.58(3) 1 d D U P A 1
C38B C 0.5829(6) 0.2641(6) 0.4457(7) 0.034(2) Uani 0.42(3) 1 d D U P A 2

loop_
_atom_site_aniso_label
_atom_site_aniso_U_11
_atom_site_aniso_U_22
_atom_site_aniso_U_33
_atom_site_aniso_U_23
_atom_site_aniso_U_13
_atom_site_aniso_U_12
Ga1 0.01447(14) 0.01468(14) 0.01054(14) -0.00019(10) -0.00098(10) -0.00194(11)
F1 0.0277(9) 0.0181(8) 0.0167(8) -0.0035(6) 0.0012(7) -0.0012(7)
F2A 0.028(3) 0.033(3) 0.030(3) -0.009(3) -0.005(3) 0.002(3)
F2B 0.029(3) 0.018(3) 0.038(5) -0.011(3) -0.005(4) -0.007(3)
F3A 0.022(2) 0.032(3) 0.026(3) 0.009(2) -0.010(3) -0.011(2)
F3B 0.027(3) 0.039(4) 0.028(5) 0.017(3) -0.009(4) -0.017(3)
F4A 0.050(4) 0.088(5) 0.097(7) -0.044(5) -0.031(4) 0.050(3)
F4B 0.049(4) 0.066(5) 0.103(8) -0.057(5) -0.048(5) 0.040(4)
F5A 0.040(3) 0.040(4) 0.051(5) -0.022(3) -0.022(3) 0.013(3)
F5B 0.034(4) 0.036(5) 0.063(7) -0.034(5) -0.017(5) 0.012(3)
N1 0.0164(11) 0.0155(10) 0.0116(10) -0.0001(8) 0.0004(8) -0.0017(8)
N2 0.0132(10) 0.0161(10) 0.0118(10) 0.0002(8) -0.0009(8) -0.0025(8)
N3 0.0221(14) 0.0421(17) 0.0451(18) -0.0038(14) -0.0094(13) 0.0053(13)
C1 0.0147(12) 0.0171(12) 0.0126(12) -0.0013(9) -0.0003(9) -0.0034(10)
C2 0.0162(12) 0.0182(12) 0.0106(11) 0.0009(9) 0.0002(9) 0.0000(10)
C3 0.0153(12) 0.0163(12) 0.0144(12) 0.0011(10) 0.0008(9) -0.0004(10)
C4 0.0276(15) 0.0189(13) 0.0124(12) -0.0010(10) -0.0004(11) -0.0078(11)
C5 0.0418(19) 0.0179(13) 0.0176(14) -0.0012(11) 0.0062(13) -0.0016(13)
C6 0.092(4) 0.0208(16) 0.0247(18) -0.0064(14) 0.006(2) -0.0023(19)
C7 0.119(5) 0.031(2) 0.0207(18) -0.0080(15) -0.016(2) -0.013(2)
C8 0.079(3) 0.0324(19) 0.0221(17) 0.0002(15) -0.0198(19) -0.016(2)
C9 0.0363(18) 0.0237(14) 0.0152(13) 0.0037(11) -0.0072(12) -0.0109(13)
C10 0.0386(19) 0.0217(15) 0.0290(17) -0.0013(13) 0.0105(14) 0.0045(13)
C11 0.046(2) 0.0284(19) 0.055(3) 0.0019(18) 0.000(2) -0.0011(17)
C12 0.042(2) 0.0251(18) 0.069(3) 0.0013(19) 0.025(2) 0.0065(16)
C13 0.0272(16) 0.0309(16) 0.0226(15) 0.0069(13) -0.0111(12) -0.0089(13)
C14 0.036(2) 0.0360(19) 0.040(2) 0.0196(17) -0.0110(16) -0.0084(16)
C15 0.0297(19) 0.057(3) 0.057(3) 0.033(2) -0.0186(18) -0.0142(19)
C16 0.0199(13) 0.0169(12) 0.0108(11) 0.0005(9) -0.0017(9) -0.0043(10)
C17 0.0233(14) 0.0201(13) 0.0143(12) 0.0028(10) -0.0025(10) -0.0013(11)
C18 0.0376(18) 0.0187(14) 0.0195(14) -0.0018(11) -0.0056(13) -0.0004(13)
C19 0.0365(19) 0.0228(15) 0.0278(17) -0.0010(13) -0.0093(14) -0.0101(13)
C20 0.0273(16) 0.0318(17) 0.0258(16) 0.0008(13) -0.0021(13) -0.0159(14)
C21 0.0227(14) 0.0259(15) 0.0141(12) -0.0013(11) -0.0011(10) -0.0082(12)
C22 0.0223(14) 0.0209(14) 0.0218(14) -0.0020(11) -0.0017(11) 0.0007(11)
C23 0.0251(17) 0.047(2) 0.0290(18) -0.0005(16) -0.0057(13) 0.0047(15)
C24 0.0353(19) 0.039(2) 0.0314(18) -0.0024(15) 0.0086(15) 0.0126(16)
C25 0.0143(13) 0.0419(19) 0.0230(15) -0.0097(13) 0.0036(11) -0.0048(12)
C26A 0.0213(19) 0.049(3) 0.029(2) -0.0018(18) 0.0007(15) -0.0053(18)
C26B 0.022(11) 0.050(12) 0.026(10) -0.005(9) 0.002(9) 0.015(10)
C27A 0.023(2) 0.087(4) 0.025(2) 0.000(2) 0.0105(16) 0.001(2)
C27B 0.015(10) 0.056(12) 0.038(12) -0.008(10) 0.008(9) -0.008(10)
C28 0.0173(12) 0.0195(13) 0.0135(12) 0.0022(10) -0.0004(10) -0.0044(10)
C29 0.0247(14) 0.0194(13) 0.0174(13) 0.0007(10) -0.0011(11) -0.0062(11)
C30 0.0335(17) 0.0194(14) 0.0196(14) 0.0021(11) -0.0002(12) -0.0026(12)
C31 0.0390(19) 0.0254(15) 0.0141(13) 0.0043(11) 0.0005(12) -0.0083(13)
C32 0.0425(19) 0.0248(15) 0.0146(13) 0.0006(11) 0.0051(13) -0.0057(14)
C33 0.0308(16) 0.0191(13) 0.0149(13) -0.0011(10) 0.0022(11) -0.0060(12)
C34 0.0180(12) 0.0194(12) 0.0188(13) 0.0010(10) -0.0035(10) 0.0001(10)
C35A 0.021(3) 0.021(3) 0.018(3) 0.003(2) -0.003(2) -0.001(2)
C35B 0.021(3) 0.019(3) 0.022(3) 0.004(3) -0.005(3) -0.003(3)
C36A 0.019(3) 0.029(3) 0.024(3) 0.007(2) -0.009(2) -0.005(2)
C36B 0.021(3) 0.028(3) 0.026(4) 0.011(3) -0.007(3) -0.007(3)
C37A 0.029(3) 0.043(3) 0.055(4) -0.015(3) -0.008(3) 0.017(3)
C37B 0.029(4) 0.041(4) 0.059(4) -0.021(4) -0.013(4) 0.017(3)
C38A 0.025(3) 0.034(3) 0.037(3) -0.011(3) -0.015(3) 0.009(3)
C38B 0.025(3) 0.034(4) 0.043(4) -0.017(3) -0.015(3) 0.007(3)

loop_
_atom_type_symbol
_atom_type_description
_atom_type_scat_dispersion_real
_atom_type_scat_dispersion_imag
_atom_type_scat_source
C C 0.0033 0.0016 'International Tables Vol C Tables 4.2.6.8 and 6.1.1.4'
H H 0.0000 0.0000 'International Tables Vol C Tables 4.2.6.8 and 6.1.1.4'
F F 0.0171 0.0103 'International Tables Vol C Tables 4.2.6.8 and 6.1.1.4'
Ga Ga 0.2307 1.6083 'International Tables Vol C Tables 4.2.6.8 and 6.1.1.4'
N N 0.0061 0.0033 'International Tables Vol C Tables 4.2.6.8 and 6.1.1.4'

loop_
_exptl_crystal_face_index_h
_exptl_crystal_face_index_k
_exptl_crystal_face_index_l
_exptl_crystal_face_perp_dist
1 1 -1 0.0653
-1 -1 1 0.0653
1 -1 -1 0.1230
-1 1 1 0.1230
1 0 0 0.0762
-1 0 0 0.0762

loop_
_geom_angle_atom_site_label_1
_geom_angle_atom_site_label_2
_geom_angle_atom_site_label_3
_geom_angle
_geom_angle_site_symmetry_1
_geom_angle_site_symmetry_3
_geom_angle_publ_flag
F1 Ga1 C2 112.33(10) . . ?
F1 Ga1 C3 111.51(10) . 7_656 ?
F1 Ga1 C34 106.56(11) . . ?
C2 Ga1 C3 106.36(11) . 7_656 ?
C2 Ga1 C34 109.72(11) . . ?
C3 Ga1 C34 110.40(11) 7_656 . ?
C1 N1 C2 110.2(2) . . ?
C1 N1 C4 125.7(2) . . ?
C2 N1 C4 124.1(2) . . ?
C1 N2 C3 110.2(2) . . ?
C1 N2 C16 125.5(2) . . ?
C3 N2 C16 124.2(2) . . ?
C36A N3 C37A 117.2(7) . . ?
C36B N3 C37B 116.3(9) . . ?
N1 C1 C28 126.2(2) . . ?
N2 C1 N1 106.7(2) . . ?
N2 C1 C28 127.1(2) . . ?
N1 C2 Ga1 126.7(2) . . ?
C3 C2 Ga1 126.3(2) . . ?
C3 C2 N1 106.1(2) . . ?
N2 C3 Ga1 127.7(2) . 7_656 ?
C2 C3 Ga1 124.8(2) . 7_656 ?
C2 C3 N2 106.8(2) . . ?
C5 C4 N1 117.1(3) . . ?
C9 C4 N1 119.3(3) . . ?
C9 C4 C5 123.6(3) . . ?
C4 C5 C10 123.1(3) . . ?
C6 C5 C4 115.6(4) . . ?
C6 C5 C10 121.3(3) . . ?
C5 C6 H6 118.9 . . ?
C7 C6 C5 122.3(4) . . ?
C7 C6 H6 118.9 . . ?
C6 C7 H7 119.5 . . ?
C6 C7 C8 121.0(4) . . ?
C8 C7 H7 119.5 . . ?
C7 C8 H8 119.9 . . ?
C7 C8 C9 120.2(4) . . ?
C9 C8 H8 119.9 . . ?
C4 C9 C8 117.4(4) . . ?
C4 C9 C13 124.1(3) . . ?
C8 C9 C13 118.6(3) . . ?
C5 C10 H10 107.0 . . ?
C5 C10 C11 113.1(3) . . ?
C5 C10 C12 113.4(3) . . ?
C11 C10 H10 107.0 . . ?
C12 C10 H10 107.0 . . ?
C12 C10 C11 109.0(3) . . ?
C10 C11 H11A 109.5 . . ?
C10 C11 H11B 109.5 . . ?
C10 C11 H11C 109.5 . . ?
H11A C11 H11B 109.5 . . ?
H11A C11 H11C 109.5 . . ?
H11B C11 H11C 109.5 . . ?
C10 C12 H12A 109.5 . . ?
C10 C12 H12B 109.5 . . ?
C10 C12 H12C 109.5 . . ?
H12A C12 H12B 109.5 . . ?
H12A C12 H12C 109.5 . . ?
H12B C12 H12C 109.5 . . ?
C9 C13 H13 108.0 . . ?
C9 C13 C14 112.4(3) . . ?
C9 C13 C15 111.5(3) . . ?
C14 C13 H13 108.0 . . ?
C15 C13 H13 108.0 . . ?
C15 C13 C14 108.8(3) . . ?
C13 C14 H14A 109.5 . . ?
C13 C14 H14B 109.5 . . ?
C13 C14 H14C 109.5 . . ?
H14A C14 H14B 109.5 . . ?
H14A C14 H14C 109.5 . . ?
H14B C14 H14C 109.5 . . ?
C13 C15 H15A 109.5 . . ?
C13 C15 H15B 109.5 . . ?
C13 C15 H15C 109.5 . . ?
H15A C15 H15B 109.5 . . ?
H15A C15 H15C 109.5 . . ?
H15B C15 H15C 109.5 . . ?
C17 C16 N2 118.0(3) . . ?
C21 C16 N2 118.8(3) . . ?
C21 C16 C17 123.2(3) . . ?
C16 C17 C22 122.7(3) . . ?
C18 C17 C16 116.8(3) . . ?
C18 C17 C22 120.5(3) . . ?
C17 C18 H18 119.4 . . ?
C19 C18 C17 121.1(3) . . ?
C19 C18 H18 119.4 . . ?
C18 C19 H19 119.7 . . ?
C20 C19 C18 120.6(3) . . ?
C20 C19 H19 119.7 . . ?
C19 C20 H20 119.4 . . ?
C19 C20 C21 121.2(3) . . ?
C21 C20 H20 119.4 . . ?
C16 C21 C25 123.6(3) . . ?
C20 C21 C16 117.0(3) . . ?
C20 C21 C25 119.4(3) . . ?
C17 C22 H22 107.5 . . ?
C17 C22 C23 111.6(3) . . ?
C17 C22 C24 113.0(3) . . ?
C23 C22 H22 107.5 . . ?
C24 C22 H22 107.5 . . ?
C24 C22 C23 109.6(3) . . ?
C22 C23 H23A 109.5 . . ?
C22 C23 H23B 109.5 . . ?
C22 C23 H23C 109.5 . . ?
H23A C23 H23B 109.5 . . ?
H23A C23 H23C 109.5 . . ?
H23B C23 H23C 109.5 . . ?
C22 C24 H24A 109.5 . . ?
C22 C24 H24B 109.5 . . ?
C22 C24 H24C 109.5 . . ?
H24A C24 H24B 109.5 . . ?
H24A C24 H24C 109.5 . . ?
H24B C24 H24C 109.5 . . ?
C21 C25 H25 107.6 . . ?
C21 C25 H25A 108.5 . . ?
C21 C25 C26A 111.3(3) . . ?
C21 C25 C27B 104.9(14) . . ?
C26A C25 H25 107.6 . . ?
C26B C25 C21 118.0(14) . . ?
C26B C25 H25A 108.5 . . ?
C26B C25 C27B 108(2) . . ?
C27A C25 C21 113.4(4) . . ?
C27A C25 H25 107.6 . . ?
C27A C25 C26A 109.2(3) . . ?
C27B C25 H25A 108.5 . . ?
C25 C26A H26A 109.5 . . ?
C25 C26A H26B 109.5 . . ?
C25 C26A H26C 109.5 . . ?
H26A C26A H26B 109.5 . . ?
H26A C26A H26C 109.5 . . ?
H26B C26A H26C 109.5 . . ?
C25 C26B H26D 109.5 . . ?
C25 C26B H26E 109.5 . . ?
C25 C26B H26F 109.5 . . ?
H26D C26B H26E 109.5 . . ?
H26D C26B H26F 109.5 . . ?
H26E C26B H26F 109.5 . . ?
C25 C27A H27A 109.5 . . ?
C25 C27A H27B 109.5 . . ?
C25 C27A H27C 109.5 . . ?
H27A C27A H27B 109.5 . . ?
H27A C27A H27C 109.5 . . ?
H27B C27A H27C 109.5 . . ?
C25 C27B H27D 109.5 . . ?
C25 C27B H27E 109.5 . . ?
C25 C27B H27F 109.5 . . ?
H27D C27B H27E 109.5 . . ?
H27D C27B H27F 109.5 . . ?
H27E C27B H27F 109.5 . . ?
C29 C28 C1 120.9(3) . . ?
C29 C28 C33 118.8(3) . . ?
C33 C28 C1 120.3(3) . . ?
C28 C29 H29 119.7 . . ?
C30 C29 C28 120.5(3) . . ?
C30 C29 H29 119.7 . . ?
C29 C30 H30 120.0 . . ?
C29 C30 C31 120.0(3) . . ?
C31 C30 H30 120.0 . . ?
C30 C31 H31 120.0 . . ?
C32 C31 C30 120.0(3) . . ?
C32 C31 H31 120.0 . . ?
C31 C32 H32 119.9 . . ?
C31 C32 C33 120.2(3) . . ?
C33 C32 H32 119.9 . . ?
C28 C33 H33 119.7 . . ?
C32 C33 C28 120.5(3) . . ?
C32 C33 H33 119.7 . . ?
C35A C34 Ga1 126.6(4) . . ?
C35B C34 Ga1 126.3(6) . . ?
C35B C34 C38B 113.4(8) . . ?
C38A C34 Ga1 119.7(4) . . ?
C38A C34 C35A 113.6(6) . . ?
C38B C34 Ga1 120.3(6) . . ?
F2A C35A C34 120.9(8) . . ?
F2A C35A C36A 116.8(8) . . ?
C34 C35A C36A 122.2(8) . . ?
F2B C35B C34 120.8(11) . . ?
F2B C35B C36B 118.0(10) . . ?
C34 C35B C36B 121.3(11) . . ?
F3A C36A C35A 120.2(8) . . ?
N3 C36A F3A 117.4(8) . . ?
N3 C36A C35A 122.4(8) . . ?
F3B C36B C35B 119.8(12) . . ?
N3 C36B F3B 116.3(12) . . ?
N3 C36B C35B 123.9(11) . . ?
F4A C37A C38A 117.6(8) . . ?
N3 C37A F4A 119.1(8) . . ?
N3 C37A C38A 123.2(8) . . ?
F4B C37B C38B 121.9(10) . . ?
N3 C37B F4B 114.3(10) . . ?
N3 C37B C38B 123.8(11) . . ?
F5A C38A C34 121.2(8) . . ?
F5A C38A C37A 117.7(8) . . ?
C34 C38A C37A 121.1(8) . . ?
F5B C38B C34 119.8(10) . . ?
F5B C38B C37B 119.1(10) . . ?
C37B C38B C34 121.1(10) . . ?

loop_
_geom_bond_atom_site_label_1
_geom_bond_atom_site_label_2
_geom_bond_distance
_geom_bond_site_symmetry_2
_geom_bond_publ_flag
Ga1 F1 1.7916(18) . ?
Ga1 C2 1.990(3) . ?
Ga1 C3 1.997(3) 7_656 ?
Ga1 C34 2.023(3) . ?
F2A C35A 1.341(8) . ?
F2B C35B 1.340(11) . ?
F3A C36A 1.339(8) . ?
F3B C36B 1.331(11) . ?
F4A C37A 1.356(9) . ?
F4B C37B 1.354(11) . ?
F5A C38A 1.355(9) . ?
F5B C38B 1.347(11) . ?
N1 C1 1.355(3) . ?
N1 C2 1.411(3) . ?
N1 C4 1.445(4) . ?
N2 C1 1.350(3) . ?
N2 C3 1.404(3) . ?
N2 C16 1.448(4) . ?
N3 C36A 1.298(9) . ?
N3 C36B 1.292(12) . ?
N3 C37A 1.323(9) . ?
N3 C37B 1.304(11) . ?
C1 C28 1.479(4) . ?
C2 C3 1.374(4) . ?
C4 C5 1.405(5) . ?
C4 C9 1.398(5) . ?
C5 C6 1.405(5) . ?
C5 C10 1.521(5) . ?
C6 H6 0.9500 . ?
C6 C7 1.356(8) . ?
C7 H7 0.9500 . ?
C7 C8 1.383(7) . ?
C8 H8 0.9500 . ?
C8 C9 1.400(5) . ?
C9 C13 1.512(5) . ?
C10 H10 1.0000 . ?
C10 C11 1.526(6) . ?
C10 C12 1.522(5) . ?
C11 H11A 0.9800 . ?
C11 H11B 0.9800 . ?
C11 H11C 0.9800 . ?
C12 H12A 0.9800 . ?
C12 H12B 0.9800 . ?
C12 H12C 0.9800 . ?
C13 H13 1.0000 . ?
C13 C14 1.531(5) . ?
C13 C15 1.528(5) . ?
C14 H14A 0.9800 . ?
C14 H14B 0.9800 . ?
C14 H14C 0.9800 . ?
C15 H15A 0.9800 . ?
C15 H15B 0.9800 . ?
C15 H15C 0.9800 . ?
C16 C17 1.406(4) . ?
C16 C21 1.397(4) . ?
C17 C18 1.395(4) . ?
C17 C22 1.517(4) . ?
C18 H18 0.9500 . ?
C18 C19 1.382(5) . ?
C19 H19 0.9500 . ?
C19 C20 1.372(5) . ?
C20 H20 0.9500 . ?
C20 C21 1.398(4) . ?
C21 C25 1.518(5) . ?
C22 H22 1.0000 . ?
C22 C23 1.544(5) . ?
C22 C24 1.529(5) . ?
C23 H23A 0.9800 . ?
C23 H23B 0.9800 . ?
C23 H23C 0.9800 . ?
C24 H24A 0.9800 . ?
C24 H24B 0.9800 . ?
C24 H24C 0.9800 . ?
C25 H25 1.0000 . ?
C25 H25A 1.0000 . ?
C25 C26A 1.537(5) . ?
C25 C26B 1.41(4) . ?
C25 C27A 1.506(5) . ?
C25 C27B 1.75(4) . ?
C26A H26A 0.9800 . ?
C26A H26B 0.9800 . ?
C26A H26C 0.9800 . ?
C26B H26D 0.9800 . ?
C26B H26E 0.9800 . ?
C26B H26F 0.9800 . ?
C27A H27A 0.9800 . ?
C27A H27B 0.9800 . ?
C27A H27C 0.9800 . ?
C27B H27D 0.9800 . ?
C27B H27E 0.9800 . ?
C27B H27F 0.9800 . ?
C28 C29 1.399(4) . ?
C28 C33 1.401(4) . ?
C29 H29 0.9500 . ?
C29 C30 1.390(4) . ?
C30 H30 0.9500 . ?
C30 C31 1.395(5) . ?
C31 H31 0.9500 . ?
C31 C32 1.382(5) . ?
C32 H32 0.9500 . ?
C32 C33 1.391(4) . ?
C33 H33 0.9500 . ?
C34 C35A 1.383(8) . ?
C34 C35B 1.378(11) . ?
C34 C38A 1.377(9) . ?
C34 C38B 1.382(11) . ?
C35A C36A 1.388(9) . ?
C35B C36B 1.384(11) . ?
C37A C38A 1.385(9) . ?
C37B C38B 1.380(11) . ?

loop_
_geom_torsion_atom_site_label_1
_geom_torsion_atom_site_label_2
_geom_torsion_atom_site_label_3
_geom_torsion_atom_site_label_4
_geom_torsion
_geom_torsion_site_symmetry_1
_geom_torsion_site_symmetry_2
_geom_torsion_site_symmetry_3
_geom_torsion_site_symmetry_4
_geom_torsion_publ_flag
Ga1 C2 C3 Ga1 20.6(4) . . . 7_656 ?
Ga1 C2 C3 N2 -168.7(2) . . . . ?
Ga1 C34 C35A F2A -1.1(7) . . . . ?
Ga1 C34 C35A C36A 179.7(4) . . . . ?
Ga1 C34 C35B F2B 1.7(9) . . . . ?
Ga1 C34 C35B C36B -179.6(5) . . . . ?
Ga1 C34 C38A F5A 1.3(8) . . . . ?
Ga1 C34 C38A C37A -179.3(5) . . . . ?
Ga1 C34 C38B F5B -0.4(9) . . . . ?
Ga1 C34 C38B C37B 179.4(6) . . . . ?
F2A C35A C36A F3A -0.1(8) . . . . ?
F2A C35A C36A N3 -178.0(6) . . . . ?
F2B C35B C36B F3B -0.2(10) . . . . ?
F2B C35B C36B N3 177.3(7) . . . . ?
F4A C37A C38A F5A 0.8(9) . . . . ?
F4A C37A C38A C34 -178.6(5) . . . . ?
F4B C37B C38B F5B -1.0(11) . . . . ?
F4B C37B C38B C34 179.2(6) . . . . ?
N1 C1 C28 C29 142.3(3) . . . . ?
N1 C1 C28 C33 -37.8(4) . . . . ?
N1 C2 C3 Ga1 -169.58(19) . . . 7_656 ?
N1 C2 C3 N2 1.2(3) . . . . ?
N1 C4 C5 C6 -179.9(3) . . . . ?
N1 C4 C5 C10 -0.1(5) . . . . ?
N1 C4 C9 C8 -179.3(3) . . . . ?
N1 C4 C9 C13 1.4(5) . . . . ?
N2 C1 C28 C29 -39.1(4) . . . . ?
N2 C1 C28 C33 140.8(3) . . . . ?
N2 C16 C17 C18 -177.6(3) . . . . ?
N2 C16 C17 C22 1.1(4) . . . . ?
N2 C16 C21 C20 176.4(3) . . . . ?
N2 C16 C21 C25 -2.8(4) . . . . ?
N3 C37A C38A F5A 177.1(7) . . . . ?
N3 C37A C38A C34 -2.3(10) . . . . ?
N3 C37B C38B F5B -178.0(8) . . . . ?
N3 C37B C38B C34 2.1(12) . . . . ?
C1 N1 C2 Ga1 168.9(2) . . . . ?
C1 N1 C2 C3 -0.9(3) . . . . ?
C1 N1 C4 C5 108.2(3) . . . . ?
C1 N1 C4 C9 -71.7(4) . . . . ?
C1 N2 C3 Ga1 169.3(2) . . . 7_656 ?
C1 N2 C3 C2 -1.1(3) . . . . ?
C1 N2 C16 C17 106.9(3) . . . . ?
C1 N2 C16 C21 -72.2(4) . . . . ?
C1 C28 C29 C30 -179.6(3) . . . . ?
C1 C28 C33 C32 179.7(3) . . . . ?
C2 N1 C1 N2 0.2(3) . . . . ?
C2 N1 C1 C28 179.0(3) . . . . ?
C2 N1 C4 C5 -69.2(4) . . . . ?
C2 N1 C4 C9 110.9(3) . . . . ?
C3 N2 C1 N1 0.5(3) . . . . ?
C3 N2 C1 C28 -178.3(3) . . . . ?
C3 N2 C16 C17 -69.4(4) . . . . ?
C3 N2 C16 C21 111.5(3) . . . . ?
C4 N1 C1 N2 -177.4(3) . . . . ?
C4 N1 C1 C28 1.4(5) . . . . ?
C4 N1 C2 Ga1 -13.4(4) . . . . ?
C4 N1 C2 C3 176.8(3) . . . . ?
C4 C5 C6 C7 -0.8(6) . . . . ?
C4 C5 C10 C11 -77.4(4) . . . . ?
C4 C5 C10 C12 157.9(3) . . . . ?
C4 C9 C13 C14 117.9(4) . . . . ?
C4 C9 C13 C15 -119.6(4) . . . . ?
C5 C4 C9 C8 0.9(5) . . . . ?
C5 C4 C9 C13 -178.5(3) . . . . ?
C5 C6 C7 C8 0.6(8) . . . . ?
C6 C5 C10 C11 102.4(4) . . . . ?
C6 C5 C10 C12 -22.3(5) . . . . ?
C6 C7 C8 C9 0.3(8) . . . . ?
C7 C8 C9 C4 -1.0(6) . . . . ?
C7 C8 C9 C13 178.3(4) . . . . ?
C8 C9 C13 C14 -61.4(4) . . . . ?
C8 C9 C13 C15 61.1(4) . . . . ?
C9 C4 C5 C6 0.0(5) . . . . ?
C9 C4 C5 C10 179.8(3) . . . . ?
C10 C5 C6 C7 179.4(4) . . . . ?
C16 N2 C1 N1 -176.2(2) . . . . ?
C16 N2 C1 C28 5.0(5) . . . . ?
C16 N2 C3 Ga1 -13.9(4) . . . 7_656 ?
C16 N2 C3 C2 175.7(3) . . . . ?
C16 C17 C18 C19 0.7(5) . . . . ?
C16 C17 C22 C23 -82.0(4) . . . . ?
C16 C17 C22 C24 154.0(3) . . . . ?
C16 C21 C25 C26A -118.5(4) . . . . ?
C16 C21 C25 C26B -83(2) . . . . ?
C16 C21 C25 C27A 118.0(4) . . . . ?
C16 C21 C25 C27B 156.3(14) . . . . ?
C17 C16 C21 C20 -2.7(4) . . . . ?
C17 C16 C21 C25 178.2(3) . . . . ?
C17 C18 C19 C20 -1.4(5) . . . . ?
C18 C17 C22 C23 96.7(4) . . . . ?
C18 C17 C22 C24 -27.4(4) . . . . ?
C18 C19 C20 C21 0.0(5) . . . . ?
C19 C20 C21 C16 1.9(5) . . . . ?
C19 C20 C21 C25 -178.9(3) . . . . ?
C20 C21 C25 C26A 62.4(4) . . . . ?
C20 C21 C25 C26B 98(2) . . . . ?
C20 C21 C25 C27A -61.1(4) . . . . ?
C20 C21 C25 C27B -22.8(14) . . . . ?
C21 C16 C17 C18 1.4(4) . . . . ?
C21 C16 C17 C22 -179.9(3) . . . . ?
C22 C17 C18 C19 -178.1(3) . . . . ?
C28 C29 C30 C31 0.6(5) . . . . ?
C29 C28 C33 C32 -0.4(5) . . . . ?
C29 C30 C31 C32 -1.8(5) . . . . ?
C30 C31 C32 C33 2.0(6) . . . . ?
C31 C32 C33 C28 -0.9(5) . . . . ?
C33 C28 C29 C30 0.5(5) . . . . ?
C34 C35A C36A F3A 179.2(5) . . . . ?
C34 C35A C36A N3 1.3(10) . . . . ?
C34 C35B C36B F3B -178.9(6) . . . . ?
C34 C35B C36B N3 -1.4(12) . . . . ?
C35A C34 C38A F5A 179.8(6) . . . . ?
C35A C34 C38A C37A -0.8(8) . . . . ?
C35B C34 C38B F5B -178.4(7) . . . . ?
C35B C34 C38B C37B 1.4(10) . . . . ?
C36A N3 C37A F4A -178.8(6) . . . . ?
C36A N3 C37A C38A 4.9(10) . . . . ?
C36B N3 C37B F4B 177.5(6) . . . . ?
C36B N3 C37B C38B -5.2(11) . . . . ?
C37A N3 C36A F3A 177.7(5) . . . . ?
C37A N3 C36A C35A -4.3(9) . . . . ?
C37B N3 C36B F3B -177.6(6) . . . . ?
C37B N3 C36B C35B 4.8(11) . . . . ?
C38A C34 C35A F2A -179.4(5) . . . . ?
C38A C34 C35A C36A 1.3(8) . . . . ?
C38B C34 C35B F2B 179.6(6) . . . . ?
C38B C34 C35B C36B -1.7(10) . . . . ?

loop_
_exptl_oxdiff_crystal_face_indexfrac_h
_exptl_oxdiff_crystal_face_indexfrac_k
_exptl_oxdiff_crystal_face_indexfrac_l
_exptl_oxdiff_crystal_face_x
_exptl_oxdiff_crystal_face_y
_exptl_oxdiff_crystal_face_z
0.9881 0.9838 -0.9844 0.0191 -0.0008 0.0572
-0.9881 -0.9838 0.9844 -0.0191 0.0008 -0.0572
0.9846 -0.9848 -0.9748 0.0600 0.0011 -0.0027
-0.9846 0.9848 0.9748 -0.0600 -0.0011 0.0027
0.9862 -0.0001 -0.0002 0.0187 -0.0244 0.0121
-0.9862 0.0001 0.0002 -0.0187 0.0244 -0.0121

loop_
_smtbx_masks_void_nr
_smtbx_masks_void_average_x
_smtbx_masks_void_average_y
_smtbx_masks_void_average_z
_smtbx_masks_void_volume
_smtbx_masks_void_count_electrons
_smtbx_masks_void_content
1 -0.170 -0.790 -0.743 1736.5 424.2 '8 C6H5F'
